data_7155378
loop_
_publ_author_name
'Rold\'an, Steven'
'Cardona, Adri\`a'
'Conesa, Laura'
'Murga, Juan'
'Falomir, Eva'
'Carda, Miguel'
'Marco, J. Alberto'

_publ_section_title
;
 Synthesis and biological evaluation of simplified pironetin analogues
 with modifications in the side chain and the lactone ring.
;
_journal_issue 1
_journal_name_full 'Organic &amp; biomolecular chemistry'
_journal_page_first 220
_journal_page_last 232
_journal_paper_doi 10.1039/c6ob01585a
_journal_volume 15
_journal_year 2016
_chemical_absolute_configuration ad
_chemical_formula_moiety 'C16 H28 O4'
_chemical_formula_sum 'C16 H28 O4'
_chemical_formula_weight 284.38
_chemical_name_systematic (R)-5-((3R,4R,5R)-3,5-dimethoxy-2,4,6-trimethylheptan-2-yl)furan-2(5H)-one
_space_group_crystal_system monoclinic
_space_group_IT_number 4
_space_group_name_Hall 'P 2yb'
_space_group_name_H-M_alt 'P 1 21 1'
_symmetry_space_group_name_Hall 'P 2yb'
_symmetry_space_group_name_H-M 'P 1 21 1'
_atom_sites_solution_hydrogens mixed
_audit_creation_method SHELXL-2013
_audit_update_record
;
2015-10-15 deposited with the CCDC.
2016-11-22 downloaded from the CCDC.
;
_cell_angle_alpha 90
_cell_angle_beta 97.8329(11)
_cell_angle_gamma 90
_cell_formula_units_Z 4
_cell_length_a 6.71157(9)
_cell_length_b 12.95291(17)
_cell_length_c 20.1272(2)
_cell_measurement_temperature 293(2)
_cell_volume 1733.42(4)
_computing_structure_refinement 'SHELXL-2013 (Sheldrick, 2013)'
_diffrn_ambient_temperature 293(2)
_diffrn_measured_fraction_theta_full 0.959
_diffrn_measured_fraction_theta_max 1.000
_diffrn_measurement_device_type 'SuperNova, Dual, Cu at zero, Atlas'
_diffrn_measurement_method '\w scans'
_diffrn_radiation_type CuK\a
_diffrn_radiation_wavelength 1.54184
_diffrn_reflns_av_R_equivalents 0.0530
_diffrn_reflns_av_unetI/netI 0.0264
_diffrn_reflns_Laue_measured_fraction_full 0.959
_diffrn_reflns_Laue_measured_fraction_max 1.000
_diffrn_reflns_limit_h_max 7
_diffrn_reflns_limit_h_min -7
_diffrn_reflns_limit_k_max 15
_diffrn_reflns_limit_k_min -15
_diffrn_reflns_limit_l_max 23
_diffrn_reflns_limit_l_min -23
_diffrn_reflns_number 29956
_diffrn_reflns_point_group_measured_fraction_full 0.959
_diffrn_reflns_point_group_measured_fraction_max 1.000
_diffrn_reflns_theta_full 67.684
_diffrn_reflns_theta_max 65.986
_diffrn_reflns_theta_min 4.070
_diffrn_source 'sealed X-ray tube'
_diffrn_source_type 'SuperNova (Cu) X-ray Source'
_exptl_absorpt_coefficient_mu 0.617
_exptl_crystal_colour colorless
_exptl_crystal_density_diffrn 1.090
_exptl_crystal_description monocristal
_exptl_crystal_F_000 624
_refine_diff_density_max 0.147
_refine_diff_density_min -0.200
_refine_diff_density_rms 0.040
_refine_ls_abs_structure_details
;
 Flack x determined using 2534 quotients [(I+)-(I-)]/[(I+)+(I-)]
 (Parsons and Flack (2004), Acta Cryst. A60, s61).
;
_refine_ls_abs_structure_Flack 0.11(9)
_refine_ls_extinction_method none
_refine_ls_goodness_of_fit_ref 1.045
_refine_ls_hydrogen_treatment mixed
_refine_ls_matrix_type full
_refine_ls_number_parameters 386
_refine_ls_number_reflns 6023
_refine_ls_number_restraints 1
_refine_ls_restrained_S_all 1.045
_refine_ls_R_factor_all 0.0506
_refine_ls_R_factor_gt 0.0484
_refine_ls_shift/su_max 0.000
_refine_ls_shift/su_mean 0.000
_refine_ls_structure_factor_coef Fsqd
_refine_ls_weighting_details 'w=1/[\s^2^(Fo^2^)+(0.1006P)^2^+0.0167P] where P=(Fo^2^+2Fc^2^)/3'
_refine_ls_weighting_scheme calc
_refine_ls_wR_factor_gt 0.1327
_refine_ls_wR_factor_ref 0.1378
_reflns_Friedel_coverage 0.908
_reflns_Friedel_fraction_full 0.959
_reflns_Friedel_fraction_max 1.000
_reflns_number_gt 5625
_reflns_number_total 6023
_reflns_threshold_expression 'I > 2\s(I)'
_cod_data_source_file c6ob01585a2.cif
_cod_data_source_block str1659
_cod_depositor_comments 'Adding full bibliography for 7155377--7155385.cif.'
_cod_database_code 7155378
_shelxl_version_number 2013-3
_shelx_space_group_comment
;
The symmetry employed for this shelxl refinement is uniquely defined
by the following loop, which should always be used as a source of
symmetry information in preference to the above space-group names.
They are only intended as comments.
;
_olex2_refinement_description
;
1. Others
 Fixed Uiso: H7(0.061) H11(0.073) H5(0.073) H4(0.077) H12(0.089) H10A(0.107)
 H10B(0.107) H10C(0.107) H9A(0.108) H9B(0.108) H9C(0.108) H13(0.099) H3(0.104)
 H15A(0.152) H15B(0.152) H15C(0.152) H6A(0.148) H6B(0.148) H6C(0.148)
 H16A(0.151) H16B(0.151) H16C(0.151) H1A(0.172) H1B(0.172) H1C(0.172)
 H2A(0.178) H2B(0.178) H2C(0.178) H23(0.082) H27(0.089) H26A(0.117) H26B(0.117)
 H26C(0.117) H20(0.092) H25A(0.14) H25B(0.14) H25C(0.14) H19(0.12) H21(0.096)
 H29(0.118) H28(0.109) H31A(0.142) H31B(0.142) H31C(0.142) H17A(0.182)
 H22A(0.188) H22B(0.188) H22C(0.188) H18A(0.187) H18B(0.187) H18C(0.187)
 H32A(0.218) H32B(0.218) H32C(0.218)
 Fixed X: H7(-0.6753) H11(-0.9532) H5(-0.9051) H4(-0.8138) H12(-1.1603) H10A(-
 1.2028) H10B(-1.2608) H10C(-1.2049) H9A(-0.9439) H9B(-0.9904) H9C(-0.7709)
 H13(-0.9194) H3(-0.7479) H15A(-1.0552) H15B(-1.2766) H15C(-1.1064) H6A(-
 0.5151) H6B(-0.6095) H6C(-0.5582) H16A(-0.6145) H16B(-0.702) H16C(-0.5739)
 H1A(-0.9323) H1B(-0.9997) H1C(-1.1354) H2A(-1.113) H2B(-0.9479) H2C(-0.9042)
 H23(-0.3031) H27(-0.5838) H26A(-0.8272) H26B(-0.8903) H26C(-0.8367) H20(-
 0.4305) H25A(-0.5605) H25B(-0.6342) H25C(-0.4071) H21(-0.5558) H29(-0.5572)
 H28(-0.7933) H31A(-0.7211) H31B(-0.8852) H31C(-0.6592) H17A(-0.5057) H22A(-
 0.1541) H22B(-0.2681) H22C(-0.2097) H18A(-0.6014) H18B(-0.6531) H18C(-0.7864)
 H32A(-0.2532) H32B(-0.2926) H32C(-0.1751)
 Fixed Y: H7(-0.8505) H11(-0.8317) H5(-0.8464) H4(-1.0562) H12(-0.6685) H10A(-
 0.8788) H10B(-0.7629) H10C(-0.8332) H9A(-0.6983) H9B(-0.6331) H9C(-0.6719)
 H13(-0.5533) H3(-1.0221) H15A(-1.1028) H15B(-1.1052) H15C(-1.1646) H6A(-
 0.9312) H6B(-0.8827) H6C(-0.8123) H16A(-0.9659) H16B(-1.0756) H16C(-1.017)
 H1A(-0.8758) H1B(-0.9591) H1C(-0.9354) H2A(-1.1321) H2B(-1.1438) H2C(-1.1814)
 H23(-0.4354) H27(-0.5137) H26A(-0.491) H26B(-0.3878) H26C(-0.3882) H20(-
 0.5612) H25A(-0.2542) H25B(-0.2461) H25C(-0.2682) H21(-0.3617) H29(-0.3246)
 H28(-0.38) H31A(-0.6587) H31B(-0.6578) H31C(-0.6775) H17A(-0.6066) H22A(-
 0.4239) H22B(-0.3366) H22C(-0.3206) H18A(-0.3168) H18B(-0.362) H18C(-0.3906)
 H32A(-0.6211) H32B(-0.6804) H32C(-0.5755)
 Fixed Z: H7(-0.3423) H11(-0.4672) H5(-0.2458) H4(-0.2653) H12(-0.4817) H10A(-
 0.398) H10B(-0.3891) H10C(-0.3259) H9A(-0.2828) H9B(-0.3487) H9C(-0.3251) H13(-
 0.5177) H3(-0.151) H15A(-0.3541) H15B(-0.3374) H15C(-0.2916) H6A(-0.237) H6B(-
 0.1771) H6C(-0.2358) H16A(-0.4275) H16B(-0.4156) H16C(-0.3564) H1A(-0.1392)
 H1B(-0.0903) H1C(-0.1583) H2A(-0.1727) H2B(-0.11) H2C(-0.1807) H23(-0.2074)
 H27(-0.3237) H26A(-0.2464) H26B(-0.2841) H26C(-0.2059) H20(-0.0814) H25A(-
 0.2079) H25B(-0.285) H25C(-0.2594) H21(-0.1274) H29(-0.4634) H28(-0.3927)
 H31A(-0.1594) H31B(-0.1109) H31C(-0.0824) H17A(0.0327) H22A(-0.0865) H22B(-
 0.0531) H22C(-0.1252) H18A(-0.0198) H18B(0.0481) H18C(-0.0195) H32A(-0.2524)
 H32B(-0.1876) H32C(-0.1815)
;

loop_
_space_group_symop_operation_xyz
'x, y, z'
'-x, y+1/2, -z'

loop_
_atom_site_label
_atom_site_type_symbol
_atom_site_fract_x
_atom_site_fract_y
_atom_site_fract_z
_atom_site_U_iso_or_equiv
_atom_site_adp_type
_atom_site_occupancy
_atom_site_site_symmetry_order
_atom_site_calc_flag
_atom_site_refinement_flags_posn
_atom_site_refinement_flags_adp
O2 O -0.8447(3) -0.96362(13) -0.37880(8) 0.0602(4) Uani 1 1 d . .
O3 O -0.7074(3) -0.74655(16) -0.44281(9) 0.0669(4) Uani 1 1 d . .
O1 O -1.0980(3) -1.01453(18) -0.27814(11) 0.0760(5) Uani 1 1 d . .
C7 C -0.8118(3) -0.87424(17) -0.33826(10) 0.0510(5) Uani 1 1 d . .
H7 H -0.6753 -0.8505 -0.3423 0.061 Uiso 1 1 calc R U
C8 C -0.9558(4) -0.78760(18) -0.36779(11) 0.0541(5) Uani 1 1 d . .
C11 C -0.9164(4) -0.7694(2) -0.44073(12) 0.0608(5) Uani 1 1 d . .
H11 H -0.9532 -0.8317 -0.4672 0.073 Uiso 1 1 calc R U
C5 C -0.8160(4) -0.8976(2) -0.26221(12) 0.0611(5) Uani 1 1 d . .
H5 H -0.9051 -0.8464 -0.2458 0.073 Uiso 1 1 calc R U
O4 O -0.5274(4) -0.6232(3) -0.48396(18) 0.1097(10) Uani 1 1 d . .
C4 C -0.8961(4) -1.0037(2) -0.24684(13) 0.0644(6) Uani 1 1 d . .
H4 H -0.8138 -1.0562 -0.2653 0.077 Uiso 1 1 calc R U
C14 C -0.6895(5) -0.6566(3) -0.47513(17) 0.0776(8) Uani 1 1 d . .
C12 C -1.0218(4) -0.6785(3) -0.47517(15) 0.0741(7) Uani 1 1 d . .
H12 H -1.1603 -0.6685 -0.4817 0.089 Uiso 1 1 calc R U
C10 C -1.1766(4) -0.8185(3) -0.37044(15) 0.0713(7) Uani 1 1 d . .
H10A H -1.2028 -0.8788 -0.3980 0.107 Uiso 1 1 calc R U
H10B H -1.2608 -0.7629 -0.3891 0.107 Uiso 1 1 calc R U
H10C H -1.2049 -0.8332 -0.3259 0.107 Uiso 1 1 calc R U
C9 C -0.9111(5) -0.6885(2) -0.32736(15) 0.0723(7) Uani 1 1 d . .
H9A H -0.9439 -0.6983 -0.2828 0.108 Uiso 1 1 calc R U
H9B H -0.9904 -0.6331 -0.3487 0.108 Uiso 1 1 calc R U
H9C H -0.7709 -0.6719 -0.3251 0.108 Uiso 1 1 calc R U
C13 C -0.8898(5) -0.6150(3) -0.49483(17) 0.0827(9) Uani 1 1 d . .
H13 H -0.9194 -0.5533 -0.5177 0.099 Uiso 1 1 calc R U
C3 C -0.8894(6) -1.0238(3) -0.17104(17) 0.0865(9) Uani 1 1 d . .
H3 H -0.7479 -1.0221 -0.1510 0.104 Uiso 1 1 calc R U
C15 C -1.1372(7) -1.1040(3) -0.3186(2) 0.1011(12) Uani 1 1 d . .
H15A H -1.0552 -1.1028 -0.3541 0.152 Uiso 1 1 calc R U
H15B H -1.2766 -1.1052 -0.3374 0.152 Uiso 1 1 calc R U
H15C H -1.1064 -1.1646 -0.2916 0.152 Uiso 1 1 calc R U
C6 C -0.6051(6) -0.8792(4) -0.22452(16) 0.0990(12) Uani 1 1 d . .
H6A H -0.5151 -0.9312 -0.2370 0.148 Uiso 1 1 calc R U
H6B H -0.6095 -0.8827 -0.1771 0.148 Uiso 1 1 calc R U
H6C H -0.5582 -0.8123 -0.2358 0.148 Uiso 1 1 calc R U
C16 C -0.6702(6) -1.0091(3) -0.3959(3) 0.1005(12) Uani 1 1 d . .
H16A H -0.6145 -0.9659 -0.4275 0.151 Uiso 1 1 calc R U
H16B H -0.7020 -1.0756 -0.4156 0.151 Uiso 1 1 calc R U
H16C H -0.5739 -1.0170 -0.3564 0.151 Uiso 1 1 calc R U
C1 C -0.9993(9) -0.9409(4) -0.13655(19) 0.1148(15) Uani 1 1 d . .
H1A H -0.9323 -0.8758 -0.1392 0.172 Uiso 1 1 calc R U
H1B H -0.9997 -0.9591 -0.0903 0.172 Uiso 1 1 calc R U
H1C H -1.1354 -0.9354 -0.1583 0.172 Uiso 1 1 calc R U
C2 C -0.9712(9) -1.1301(4) -0.1573(3) 0.1184(15) Uani 1 1 d . .
H2A H -1.1130 -1.1321 -0.1727 0.178 Uiso 1 1 calc R U
H2B H -0.9479 -1.1438 -0.1100 0.178 Uiso 1 1 calc R U
H2C H -0.9042 -1.1814 -0.1807 0.178 Uiso 1 1 calc R U
O5 O -0.7193(3) -0.53313(18) -0.10541(11) 0.0765(5) Uani 1 1 d . .
O6 O -0.4639(3) -0.55984(17) -0.20746(12) 0.0771(5) Uani 1 1 d . .
C23 C -0.4398(4) -0.4518(2) -0.19885(15) 0.0685(6) Uani 1 1 d . .
H23 H -0.3031 -0.4354 -0.2074 0.082 Uiso 1 1 calc R U
O8 O -0.1643(4) -0.3655(4) -0.40843(16) 0.1338(16) Uani 1 1 d . .
C27 C -0.5487(4) -0.4402(3) -0.32218(15) 0.0745(7) Uani 1 1 d . .
H27 H -0.5838 -0.5137 -0.3237 0.089 Uiso 1 1 calc R U
C26 C -0.8053(4) -0.4178(3) -0.24690(17) 0.0780(7) Uani 1 1 d . .
H26A H -0.8272 -0.4910 -0.2464 0.117 Uiso 1 1 calc R U
H26B H -0.8903 -0.3878 -0.2841 0.117 Uiso 1 1 calc R U
H26C H -0.8367 -0.3882 -0.2059 0.117 Uiso 1 1 calc R U
C24 C -0.5850(4) -0.3961(2) -0.25381(15) 0.0700(6) Uani 1 1 d . .
C20 C -0.5206(5) -0.5019(3) -0.08020(15) 0.0763(7) Uani 1 1 d . .
H20 H -0.4305 -0.5612 -0.0814 0.092 Uiso 1 1 calc R U
C30 C -0.3231(5) -0.3825(4) -0.39021(18) 0.0961(11) Uani 1 1 d . .
C25 C -0.5428(6) -0.2804(3) -0.2513(2) 0.0937(10) Uani 1 1 d . .
H25A H -0.5605 -0.2542 -0.2079 0.140 Uiso 1 1 calc R U
H25B H -0.6342 -0.2461 -0.2850 0.140 Uiso 1 1 calc R U
H25C H -0.4071 -0.2682 -0.2594 0.140 Uiso 1 1 calc R U
C19 C -0.5184(7) -0.4681(4) -0.00638(19) 0.0999(12) Uani 1 1 d . .
H19 H -0.383(9) -0.459(4) 0.017(3) 0.120 Uiso 1 1 d . U
C21 C -0.4549(5) -0.4167(3) -0.12515(16) 0.0802(8) Uani 1 1 d . .
H21 H -0.5558 -0.3617 -0.1274 0.096 Uiso 1 1 calc R U
C29 C -0.5254(6) -0.3574(4) -0.42223(19) 0.0987(12) Uani 1 1 d . .
H29 H -0.5572 -0.3246 -0.4634 0.118 Uiso 1 1 calc R U
C28 C -0.6547(5) -0.3886(4) -0.38345(17) 0.0907(10) Uani 1 1 d . .
H28 H -0.7933 -0.3800 -0.3927 0.109 Uiso 1 1 calc R U
C31 C -0.7485(7) -0.6404(3) -0.1153(2) 0.0945(10) Uani 1 1 d . .
H31A H -0.7211 -0.6587 -0.1594 0.142 Uiso 1 1 calc R U
H31B H -0.8852 -0.6578 -0.1109 0.142 Uiso 1 1 calc R U
H31C H -0.6592 -0.6775 -0.0824 0.142 Uiso 1 1 calc R U
C17 C -0.5802(9) -0.5572(5) 0.0358(2) 0.1212(17) Uani 1 1 d . .
H17A H -0.5057 -0.6066 0.0327 0.182 Uiso 1 1 calc R U
C22 C -0.2528(9) -0.3701(5) -0.0946(2) 0.1250(19) Uani 1 1 d . .
H22A H -0.1541 -0.4239 -0.0865 0.188 Uiso 1 1 calc R U
H22B H -0.2681 -0.3366 -0.0531 0.188 Uiso 1 1 calc R U
H22C H -0.2097 -0.3206 -0.1252 0.188 Uiso 1 1 calc R U
O7 O -0.3383(3) -0.4295(2) -0.33095(12) 0.0874(7) Uani 1 1 d . .
C18 C -0.6520(10) -0.3760(5) 0.0013(3) 0.1246(17) Uani 1 1 d . .
H18A H -0.6014 -0.3168 -0.0198 0.187 Uiso 1 1 calc R U
H18B H -0.6531 -0.3620 0.0481 0.187 Uiso 1 1 calc R U
H18C H -0.7864 -0.3906 -0.0195 0.187 Uiso 1 1 calc R U
C32 C -0.2818(9) -0.6135(5) -0.2072(4) 0.145(2) Uani 1 1 d . .
H32A H -0.2532 -0.6211 -0.2524 0.218 Uiso 1 1 calc R U
H32B H -0.2926 -0.6804 -0.1876 0.218 Uiso 1 1 calc R U
H32C H -0.1751 -0.5755 -0.1815 0.218 Uiso 1 1 calc R U
H17B H -0.733(8) -0.582(4) 0.018(2) 0.104(13) Uiso 1 1 d . .
H17C H -0.565(8) -0.546(4) 0.077(3) 0.109(14) Uiso 1 1 d . .

loop_
_atom_site_aniso_label
_atom_site_aniso_U_11
_atom_site_aniso_U_22
_atom_site_aniso_U_33
_atom_site_aniso_U_23
_atom_site_aniso_U_13
_atom_site_aniso_U_12
O2 0.0562(9) 0.0628(9) 0.0638(9) -0.0135(7) 0.0162(7) -0.0046(7)
O3 0.0540(9) 0.0823(11) 0.0689(10) 0.0131(8) 0.0253(7) 0.0081(8)
O1 0.0570(10) 0.0860(12) 0.0857(12) 0.0105(10) 0.0124(9) -0.0109(9)
C7 0.0428(10) 0.0597(11) 0.0521(10) -0.0050(8) 0.0125(8) -0.0063(8)
C8 0.0479(11) 0.0638(12) 0.0540(10) -0.0015(9) 0.0186(8) -0.0015(9)
C11 0.0534(12) 0.0762(14) 0.0544(11) 0.0030(10) 0.0134(9) -0.0003(10)
C5 0.0610(14) 0.0698(13) 0.0532(11) 0.0002(9) 0.0102(9) -0.0064(11)
O4 0.0714(15) 0.126(2) 0.142(2) 0.0500(19) 0.0499(15) 0.0041(14)
C4 0.0537(13) 0.0726(14) 0.0683(13) 0.0073(11) 0.0137(10) -0.0012(11)
C14 0.0631(16) 0.0928(19) 0.0837(17) 0.0221(15) 0.0343(13) 0.0032(14)
C12 0.0543(14) 0.0980(19) 0.0712(14) 0.0208(14) 0.0135(11) 0.0076(13)
C10 0.0480(13) 0.0905(18) 0.0779(15) 0.0130(13) 0.0173(11) 0.0037(12)
C9 0.0873(19) 0.0645(14) 0.0694(14) -0.0080(11) 0.0265(13) 0.0019(13)
C13 0.0750(19) 0.094(2) 0.0827(17) 0.0296(15) 0.0233(15) 0.0128(15)
C3 0.0804(19) 0.109(2) 0.0717(16) 0.0264(16) 0.0144(14) -0.0074(17)
C15 0.094(2) 0.099(2) 0.109(2) -0.0017(19) 0.010(2) -0.043(2)
C6 0.094(2) 0.130(3) 0.0675(16) 0.0084(17) -0.0095(16) -0.042(2)
C16 0.077(2) 0.097(2) 0.134(3) -0.042(2) 0.0375(19) 0.0047(18)
C1 0.145(4) 0.140(4) 0.0673(17) 0.003(2) 0.044(2) -0.006(3)
C2 0.135(4) 0.114(3) 0.113(3) 0.046(3) 0.041(3) -0.005(3)
O5 0.0643(11) 0.0907(13) 0.0746(11) -0.0012(9) 0.0102(8) -0.0164(10)
O6 0.0697(12) 0.0744(11) 0.0919(13) -0.0014(9) 0.0282(10) -0.0005(9)
C23 0.0522(13) 0.0782(15) 0.0782(15) -0.0030(12) 0.0200(11) -0.0118(11)
O8 0.0615(14) 0.249(5) 0.0957(17) 0.043(2) 0.0274(12) -0.014(2)
C27 0.0541(14) 0.0949(19) 0.0783(15) 0.0017(14) 0.0232(12) -0.0116(13)
C26 0.0552(15) 0.0937(19) 0.0892(18) 0.0024(14) 0.0244(13) -0.0041(13)
C24 0.0573(15) 0.0732(15) 0.0834(16) 0.0015(12) 0.0231(12) -0.0088(12)
C20 0.0650(16) 0.0932(19) 0.0707(15) -0.0026(13) 0.0095(12) -0.0135(14)
C30 0.0567(17) 0.155(4) 0.0792(17) 0.019(2) 0.0202(13) -0.0134(19)
C25 0.095(2) 0.0776(19) 0.114(3) 0.0067(17) 0.032(2) -0.0146(17)
C19 0.091(2) 0.132(3) 0.0750(18) -0.0126(19) 0.0077(16) -0.029(2)
C21 0.0743(18) 0.0884(19) 0.0800(17) -0.0100(14) 0.0183(14) -0.0231(15)
C29 0.0660(19) 0.151(4) 0.0792(18) 0.025(2) 0.0107(15) -0.008(2)
C28 0.0502(15) 0.140(3) 0.0826(18) 0.006(2) 0.0104(13) -0.0074(17)
C31 0.095(2) 0.094(2) 0.094(2) 0.0014(17) 0.0138(18) -0.0320(19)
C17 0.130(4) 0.161(5) 0.071(2) 0.013(2) 0.006(2) -0.024(3)
C22 0.116(3) 0.152(4) 0.107(3) -0.018(3) 0.015(2) -0.074(3)
O7 0.0533(11) 0.133(2) 0.0785(12) 0.0150(12) 0.0202(9) 0.0024(11)
C18 0.161(5) 0.124(3) 0.095(3) -0.030(2) 0.041(3) -0.020(3)
C32 0.104(4) 0.105(3) 0.242(8) 0.010(4) 0.079(4) 0.026(3)

loop_
_atom_type_symbol
_atom_type_description
_atom_type_scat_dispersion_real
_atom_type_scat_dispersion_imag
_atom_type_scat_source
C C 0.0181 0.0091 'International Tables Vol C Tables 4.2.6.8 and 6.1.1.4'
H H 0.0000 0.0000 'International Tables Vol C Tables 4.2.6.8 and 6.1.1.4'
O O 0.0492 0.0322 'International Tables Vol C Tables 4.2.6.8 and 6.1.1.4'

loop_
_geom_angle_atom_site_label_1
_geom_angle_atom_site_label_2
_geom_angle_atom_site_label_3
_geom_angle
C16 O2 C7 114.6(2)
C14 O3 C11 110.1(2)
C15 O1 C4 115.2(3)
O2 C7 C8 109.36(17)
O2 C7 C5 112.55(18)
C8 C7 C5 115.00(19)
C11 C8 C7 107.30(18)
C10 C8 C7 112.1(2)
C10 C8 C11 107.3(2)
C9 C8 C7 109.8(2)
C9 C8 C11 109.3(2)
C9 C8 C10 110.9(2)
O3 C11 C8 110.64(19)
O3 C11 C12 103.1(2)
C12 C11 C8 115.5(2)
C4 C5 C7 115.3(2)
C4 C5 C6 111.6(3)
C6 C5 C7 108.4(2)
O1 C4 C5 109.9(2)
O1 C4 C3 108.6(2)
C5 C4 C3 112.9(3)
O3 C14 C13 108.2(3)
O4 C14 O3 121.5(3)
O4 C14 C13 130.3(3)
C13 C12 C11 109.7(3)
C12 C13 C14 108.9(3)
C1 C3 C4 112.4(3)
C2 C3 C4 111.7(4)
C2 C3 C1 110.3(4)
C31 O5 C20 115.8(3)
C32 O6 C23 113.8(3)
O6 C23 C24 108.8(2)
O6 C23 C21 112.4(2)
C24 C23 C21 115.2(3)
C28 C27 C24 117.1(3)
O7 C27 C24 110.4(2)
O7 C27 C28 102.6(2)
C27 C24 C23 107.8(2)
C26 C24 C23 111.8(2)
C26 C24 C27 106.6(2)
C25 C24 C23 109.7(3)
C25 C24 C27 110.1(3)
C25 C24 C26 110.8(3)
O5 C20 C19 108.0(3)
O5 C20 C21 109.0(3)
C21 C20 C19 113.4(3)
O8 C30 C29 129.8(4)
O8 C30 O7 122.0(3)
O7 C30 C29 108.2(3)
C17 C19 C20 110.7(4)
C18 C19 C20 113.2(4)
C18 C19 C17 109.3(5)
C20 C21 C23 114.3(3)
C20 C21 C22 110.9(3)
C22 C21 C23 109.0(3)
C28 C29 C30 108.7(3)
C29 C28 C27 110.5(3)
C30 O7 C27 109.9(3)

loop_
_geom_bond_atom_site_label_1
_geom_bond_atom_site_label_2
_geom_bond_distance
O2 C7 1.416(3)
O2 C16 1.395(4)
O3 C11 1.440(3)
O3 C14 1.347(4)
O1 C4 1.422(3)
O1 C15 1.421(5)
C7 C8 1.546(3)
C7 C5 1.564(3)
C8 C11 1.545(3)
C8 C10 1.529(4)
C8 C9 1.528(3)
C11 C12 1.494(4)
C5 C4 1.523(4)
C5 C6 1.531(4)
O4 C14 1.206(4)
C4 C3 1.542(4)
C14 C13 1.452(5)
C12 C13 1.309(5)
C3 C1 1.523(7)
C3 C2 1.521(6)
O5 C20 1.420(4)
O5 C31 1.413(5)
O6 C23 1.417(4)
O6 C32 1.405(5)
C23 C24 1.549(4)
C23 C21 1.567(4)
O8 C30 1.194(4)
C27 C24 1.540(4)
C27 C28 1.494(5)
C27 O7 1.453(3)
C26 C24 1.530(4)
C24 C25 1.525(5)
C20 C19 1.547(5)
C20 C21 1.530(5)
C30 C29 1.458(5)
C30 O7 1.355(4)
C19 C17 1.524(7)
C19 C18 1.513(8)
C21 C22 1.535(5)
C29 C28 1.308(5)
